data_7031510
loop_
_publ_author_name
'Scheuermann, Margaret L.'
'Grice, Kyle A.'
'Ruppel, Matthew J.'
'Rosell\'o-Merino, Marta'
'Kaminsky, Werner'
'Goldberg, Karen I.'

_publ_section_title
;
 Hemilability of P(X)N-type ligands (X = O, N-H): rollover cyclometalation
 and benzene C-H activation from (P(X)N)PtMe2 complexes.
;
_journal_issue 31
_journal_name_full 'Dalton transactions (Cambridge, England : 2003)'
_journal_page_first 12018
_journal_page_last 12025
_journal_paper_doi 10.1039/c4dt01143k
_journal_volume 43
_journal_year 2014
_chemical_formula_moiety 'C15 H29 N2 P Pt'
_chemical_formula_sum 'C15 H29 N2 P Pt'
_chemical_formula_weight 463.46
_chemical_name_common (tBuP(N-H)N)PtMe2
_chemical_name_systematic
;
 (tBuP(N-H)N)PtMe2
;
_space_group_IT_number 14
_symmetry_cell_setting monoclinic
_symmetry_Int_Tables_number 14
_symmetry_space_group_name_Hall '-P 2ybc'
_symmetry_space_group_name_H-M 'P 1 21/c 1'
_atom_sites_solution_hydrogens geom
_atom_sites_solution_primary direct
_atom_sites_solution_secondary difmap
_audit_conform_dict_location ftp://ftp.iucr.org/pub/cif_core.dic
_audit_conform_dict_name cif_core.dic
_audit_conform_dict_version 2.4
_audit_creation_date 2014-04-09T10:47:52-00:00
_audit_creation_method 'WinGX routine CIF_UPDATE'
_cell_angle_alpha 90
_cell_angle_beta 95.8300(10)
_cell_angle_gamma 90
_cell_formula_units_Z 4
_cell_length_a 14.4311(4)
_cell_length_b 8.6437(2)
_cell_length_c 13.5536(3)
_cell_measurement_reflns_used 1253
_cell_measurement_temperature 130(2)
_cell_measurement_theta_max 1
_cell_measurement_theta_min 10
_cell_volume 1681.91(7)
_computing_cell_refinement 'HKL Scalepack (Otwinowski & Minor 1997)'
_computing_data_collection KappaCCD
_computing_data_reduction 'HKL Scalepack (Otwinowski & Minor 1997)'
_computing_molecular_graphics 'maXus, Zortep'
_computing_publication_material 'SHELXL-97 (Sheldrick, 1997)'
_computing_structure_refinement 'SHELXL-97 (Sheldrick, 2008)'
_computing_structure_solution SIR97
_diffrn_ambient_temperature 130(2)
_diffrn_measured_fraction_theta_full 0.956
_diffrn_measured_fraction_theta_max 0.842
_diffrn_measurement_device_type 'Nonius KappaCCD'
_diffrn_measurement_method '\f and \w scans'
_diffrn_radiation_monochromator graphite
_diffrn_radiation_type MoK\a
_diffrn_radiation_wavelength 0.71073
_diffrn_reflns_av_R_equivalents 0.0517
_diffrn_reflns_av_unetI/netI 0.063
_diffrn_reflns_limit_h_max 19
_diffrn_reflns_limit_h_min -19
_diffrn_reflns_limit_k_max 11
_diffrn_reflns_limit_k_min -9
_diffrn_reflns_limit_l_max 17
_diffrn_reflns_limit_l_min -18
_diffrn_reflns_number 6896
_diffrn_reflns_theta_full 25
_diffrn_reflns_theta_max 29.8
_diffrn_reflns_theta_min 2.8
_diffrn_source 'fine-focus sealed tube'
_exptl_absorpt_coefficient_mu 8.428
_exptl_absorpt_correction_T_max 0.2835
_exptl_absorpt_correction_T_min 0.2835
_exptl_absorpt_correction_type multi-scan
_exptl_absorpt_process_details HKL2008
_exptl_crystal_colour colourless
_exptl_crystal_density_diffrn 1.83
_exptl_crystal_density_method 'not measured'
_exptl_crystal_description prism
_exptl_crystal_F_000 904
_exptl_crystal_size_max 0.2
_exptl_crystal_size_mid 0.2
_exptl_crystal_size_min 0.2
_refine_diff_density_max 3.401
_refine_diff_density_min -2.34
_refine_diff_density_rms 0.222
_refine_ls_extinction_method none
_refine_ls_goodness_of_fit_ref 0.998
_refine_ls_hydrogen_treatment constr
_refine_ls_matrix_type full
_refine_ls_number_parameters 180
_refine_ls_number_reflns 4063
_refine_ls_number_restraints 6
_refine_ls_restrained_S_all 0.998
_refine_ls_R_factor_all 0.0537
_refine_ls_R_factor_gt 0.0384
_refine_ls_shift/su_max 0.001
_refine_ls_shift/su_mean 0
_refine_ls_structure_factor_coef Fsqd
_refine_ls_weighting_details 'calc w=1/[\s^2^(Fo^2^)+(0.0422P)^2^+0.0000P] where P=(Fo^2^+2Fc^2^)/3'
_refine_ls_weighting_scheme calc
_refine_ls_wR_factor_gt 0.0788
_refine_ls_wR_factor_ref 0.0836
_reflns_number_gt 3196
_reflns_number_total 4063
_reflns_threshold_expression >2\s(I)
_cod_data_source_file c4dt01143k1.cif
_cod_data_source_block shelxl
_cod_depositor_comments
;
The following automatic conversions were performed:

'_symmetry_cell_setting' value 'Monoclinic' changed to 'monoclinic'
according to
/usr/data/users/saulius/crontab/automatic-downloads/rss-feeds/RSC/lib/dictionaries/cif_core.dic
dictionary named 'cif_core.dic' version 2.4.2 from 2011-04-26.

Automatic conversion script
Id: cif_fix_values 2281 2013-09-26 08:29:07Z andrius 

 Adding full bibliography for 7031508--7031511.cif.
;
_cod_original_sg_symbol_H-M 'P 21/c'
_cod_database_code 7031510

loop_
_symmetry_equiv_pos_as_xyz
'x, y, z'
'-x, y+1/2, -z+1/2'
'-x, -y, -z'
'x, -y-1/2, z-1/2'

loop_
_atom_site_label
_atom_site_type_symbol
_atom_site_fract_x
_atom_site_fract_y
_atom_site_fract_z
_atom_site_U_iso_or_equiv
_atom_site_adp_type
_atom_site_occupancy
_atom_site_symmetry_multiplicity
_atom_site_calc_flag
_atom_site_refinement_flags
C1 C 0.0534(4) 0.8830(6) 0.3678(4) 0.0225(12) Uani 1 1 d .
H1A H 0.0121 0.9093 0.4184 0.027 Uiso 1 1 calc R
H1B H 0.0741 0.7755 0.3767 0.027 Uiso 1 1 calc R
H1C H 0.0198 0.8955 0.3017 0.027 Uiso 1 1 calc R
C2 C 0.1064(4) 1.1597(5) 0.3654(4) 0.0209(12) Uani 1 1 d .
H2A H 0.0735 1.1902 0.4222 0.025 Uiso 1 1 calc R
H2B H 0.0644 1.1697 0.3042 0.025 Uiso 1 1 calc R
H2C H 0.1606 1.2269 0.3617 0.025 Uiso 1 1 calc R
C3 C 0.1876(4) 0.9726(6) 0.4821(4) 0.0197(11) Uani 1 1 d .
H3A H 0.1427 0.9876 0.5308 0.024 Uiso 1 1 calc R
H3B H 0.2374 1.0496 0.493 0.024 Uiso 1 1 calc R
H3C H 0.2144 0.8685 0.4895 0.024 Uiso 1 1 calc R
C4 C 0.1387(3) 0.9910(5) 0.3781(4) 0.0129(10) Uani 1 1 d .
C5 C 0.1031(4) 0.9050(7) 0.1178(4) 0.0271(13) Uani 1 1 d .
H5A H 0.0918 0.9289 0.0469 0.033 Uiso 1 1 calc R
H5B H 0.0509 0.9429 0.152 0.033 Uiso 1 1 calc R
H5C H 0.109 0.7928 0.1267 0.033 Uiso 1 1 calc R
C6 C 0.1848(4) 1.1577(6) 0.1439(4) 0.0235(12) Uani 1 1 d .
H6A H 0.1884 1.1802 0.0735 0.028 Uiso 1 1 calc R
H6B H 0.2358 1.2104 0.1838 0.028 Uiso 1 1 calc R
H6C H 0.1251 1.1943 0.1634 0.028 Uiso 1 1 calc R
C7 C 0.2755(4) 0.9226(6) 0.1073(4) 0.0227(12) Uani 1 1 d .
H7A H 0.2605 0.9325 0.0354 0.027 Uiso 1 1 calc R
H7B H 0.2869 0.8136 0.1244 0.027 Uiso 1 1 calc R
H7C H 0.3315 0.9833 0.1282 0.027 Uiso 1 1 calc R
C8 C 0.1929(3) 0.9834(6) 0.1610(4) 0.0147(11) Uani 1 1 d .
C9 C 0.4055(4) 0.9754(6) 0.3502(4) 0.0159(11) Uani 1 1 d .
C10 C 0.4849(3) 1.0697(6) 0.3652(4) 0.0191(11) Uani 1 1 d .
H10 H 0.4797 1.1787 0.3579 0.023 Uiso 1 1 calc R
C11 C 0.5692(4) 1.0028(6) 0.3903(4) 0.0217(12) Uani 1 1 d .
H11 H 0.6236 1.0648 0.4008 0.026 Uiso 1 1 calc R
C12 C 0.5752(4) 0.8432(7) 0.4005(4) 0.0261(13) Uani 1 1 d .
H12 H 0.6334 0.7948 0.4193 0.031 Uiso 1 1 calc R
C13 C 0.4957(4) 0.7570(7) 0.3829(4) 0.0219(12) Uani 1 1 d .
H13 H 0.5007 0.6476 0.3881 0.026 Uiso 1 1 calc R
C14 C 0.1680(4) 0.5632(6) 0.2856(4) 0.0252(13) Uani 1 1 d .
H14A H 0.1817 0.4791 0.2407 0.03 Uiso 1 1 calc R
H14B H 0.1199 0.6305 0.2524 0.03 Uiso 1 1 calc R
H14C H 0.1458 0.5196 0.3456 0.03 Uiso 1 1 calc R
C15 C 0.3497(4) 0.4735(6) 0.3598(4) 0.0203(12) Uani 1 1 d .
H15A H 0.3823 0.437 0.3042 0.024 Uiso 1 1 calc R
H15B H 0.3019 0.3981 0.3734 0.024 Uiso 1 1 calc R
H15C H 0.3944 0.4854 0.4188 0.024 Uiso 1 1 calc R
N1 N 0.3184(3) 1.0394(4) 0.3258(3) 0.0130(8) Uani 1 1 d U
H1 H 0.3113 1.1404 0.3275 0.016 Uiso 1 1 calc R
N2 N 0.4102(3) 0.8196(5) 0.3585(3) 0.0163(9) Uani 1 1 d .
P1 P 0.22452(9) 0.92405(15) 0.29260(9) 0.0120(3) Uani 1 1 d .
Pt1 Pt 0.286134(13) 0.68878(2) 0.323066(14) 0.01369(8) Uani 1 1 d .

loop_
_atom_site_aniso_label
_atom_site_aniso_U_11
_atom_site_aniso_U_22
_atom_site_aniso_U_33
_atom_site_aniso_U_23
_atom_site_aniso_U_13
_atom_site_aniso_U_12
C1 0.024(3) 0.023(3) 0.021(3) -0.006(2) 0.006(2) -0.007(2)
C2 0.022(3) 0.015(3) 0.027(3) 0.000(2) 0.010(2) 0.008(2)
C3 0.027(3) 0.019(3) 0.013(3) -0.003(2) 0.005(2) 0.006(2)
C4 0.015(3) 0.006(2) 0.018(3) 0.003(2) 0.006(2) 0.0023(19)
C5 0.030(3) 0.034(3) 0.017(3) 0.005(3) 0.003(2) -0.002(3)
C6 0.024(3) 0.026(3) 0.021(3) 0.007(2) 0.003(2) 0.000(2)
C7 0.034(3) 0.019(3) 0.017(3) 0.000(2) 0.014(2) 0.000(3)
C8 0.013(2) 0.016(2) 0.016(3) -0.003(2) 0.0014(19) 0.000(2)
C9 0.018(3) 0.021(3) 0.010(3) 0.004(2) 0.006(2) 0.006(2)
C10 0.023(3) 0.017(2) 0.019(3) 0.000(2) 0.008(2) -0.003(2)
C11 0.015(3) 0.022(3) 0.029(3) 0.002(2) 0.000(2) -0.006(2)
C12 0.021(3) 0.036(3) 0.022(3) 0.001(3) 0.006(2) 0.009(3)
C13 0.025(3) 0.020(3) 0.021(3) -0.002(2) 0.006(2) 0.006(2)
C14 0.032(3) 0.010(2) 0.034(3) 0.006(3) 0.005(3) 0.003(3)
C15 0.028(3) 0.015(3) 0.020(3) 0.003(2) 0.010(2) 0.005(2)
N1 0.0125(18) 0.0043(18) 0.022(2) -0.0002(16) -0.0007(15) -0.0004(16)
N2 0.017(2) 0.020(2) 0.012(2) 0.0042(18) 0.0022(17) 0.0064(18)
P1 0.0170(6) 0.0073(6) 0.0119(6) 0.0002(5) 0.0026(5) 0.0007(5)
Pt1 0.01971(13) 0.00784(11) 0.01400(12) 0.00021(7) 0.00410(8) 0.00169(8)

loop_
_atom_type_symbol
_atom_type_description
_atom_type_scat_dispersion_real
_atom_type_scat_dispersion_imag
_atom_type_scat_source
C C 0.0033 0.0016 'International Tables Vol C Tables 4.2.6.8 and 6.1.1.4'
N N 0.0061 0.0033 'International Tables Vol C Tables 4.2.6.8 and 6.1.1.4'
H H 0 0 'International Tables Vol C Tables 4.2.6.8 and 6.1.1.4'
P P 0.1023 0.0942 'International Tables Vol C Tables 4.2.6.8 and 6.1.1.4'
Pt Pt -1.7033 8.3905 'International Tables Vol C Tables 4.2.6.8 and 6.1.1.4'

loop_
_geom_angle_atom_site_label_1
_geom_angle_atom_site_label_2
_geom_angle_atom_site_label_3
_geom_angle
C4 C1 H1A 109.5
C4 C1 H1B 109.5
H1A C1 H1B 109.5
C4 C1 H1C 109.5
H1A C1 H1C 109.5
H1B C1 H1C 109.5
C4 C2 H2A 109.5
C4 C2 H2B 109.5
H2A C2 H2B 109.5
C4 C2 H2C 109.5
H2A C2 H2C 109.5
H2B C2 H2C 109.5
C4 C3 H3A 109.5
C4 C3 H3B 109.5
H3A C3 H3B 109.5
C4 C3 H3C 109.5
H3A C3 H3C 109.5
H3B C3 H3C 109.5
C3 C4 C2 108.1(4)
C3 C4 C1 108.2(4)
C2 C4 C1 109.6(4)
C3 C4 P1 105.5(3)
C2 C4 P1 115.9(3)
C1 C4 P1 109.2(3)
C8 C5 H5A 109.5
C8 C5 H5B 109.5
H5A C5 H5B 109.5
C8 C5 H5C 109.5
H5A C5 H5C 109.5
H5B C5 H5C 109.5
C8 C6 H6A 109.5
C8 C6 H6B 109.5
H6A C6 H6B 109.5
C8 C6 H6C 109.5
H6A C6 H6C 109.5
H6B C6 H6C 109.5
C8 C7 H7A 109.5
C8 C7 H7B 109.5
H7A C7 H7B 109.5
C8 C7 H7C 109.5
H7A C7 H7C 109.5
H7B C7 H7C 109.5
C5 C8 C6 109.3(5)
C5 C8 C7 109.4(4)
C6 C8 C7 108.3(4)
C5 C8 P1 111.1(4)
C6 C8 P1 115.1(4)
C7 C8 P1 103.3(4)
N2 C9 N1 117.1(5)
N2 C9 C10 122.2(5)
N1 C9 C10 120.8(5)
C11 C10 C9 119.1(5)
C11 C10 H10 120.5
C9 C10 H10 120.5
C10 C11 C12 119.6(5)
C10 C11 H11 120.2
C12 C11 H11 120.2
C13 C12 C11 118.8(6)
C13 C12 H12 120.6
C11 C12 H12 120.6
N2 C13 C12 123.4(5)
N2 C13 H13 118.3
C12 C13 H13 118.3
Pt1 C14 H14A 109.5
Pt1 C14 H14B 109.5
H14A C14 H14B 109.5
Pt1 C14 H14C 109.5
H14A C14 H14C 109.5
H14B C14 H14C 109.5
Pt1 C15 H15A 109.5
Pt1 C15 H15B 109.5
H15A C15 H15B 109.5
Pt1 C15 H15C 109.5
H15A C15 H15C 109.5
H15B C15 H15C 109.5
C9 N1 P1 120.5(3)
C9 N1 H1 119.7
P1 N1 H1 119.7
C9 N2 C13 117.0(5)
C9 N2 Pt1 118.4(4)
C13 N2 Pt1 124.4(3)
N1 P1 C8 101.7(2)
N1 P1 C4 102.3(2)
C8 P1 C4 113.2(2)
N1 P1 Pt1 101.08(14)
C8 P1 Pt1 118.64(16)
C4 P1 Pt1 116.20(15)
C14 Pt1 C15 85.5(2)
C14 Pt1 N2 178.58(19)
C15 Pt1 N2 94.56(18)
C14 Pt1 P1 97.54(15)
C15 Pt1 P1 176.21(16)
N2 Pt1 P1 82.44(11)

loop_
_geom_bond_atom_site_label_1
_geom_bond_atom_site_label_2
_geom_bond_distance
C1 C4 1.539(7)
C1 H1A 0.98
C1 H1B 0.98
C1 H1C 0.98
C2 C4 1.535(6)
C2 H2A 0.98
C2 H2B 0.98
C2 H2C 0.98
C3 C4 1.519(7)
C3 H3A 0.98
C3 H3B 0.98
C3 H3C 0.98
C4 P1 1.872(5)
C5 C8 1.526(7)
C5 H5A 0.98
C5 H5B 0.98
C5 H5C 0.98
C6 C8 1.526(7)
C6 H6A 0.98
C6 H6B 0.98
C6 H6C 0.98
C7 C8 1.551(7)
C7 H7A 0.98
C7 H7B 0.98
C7 H7C 0.98
C8 P1 1.867(5)
C9 N2 1.353(6)
C9 N1 1.382(6)
C9 C10 1.404(7)
C10 C11 1.358(7)
C10 H10 0.95
C11 C12 1.388(7)
C11 H11 0.95
C12 C13 1.368(8)
C12 H12 0.95
C13 N2 1.358(7)
C13 H13 0.95
C14 Pt1 2.041(5)
C14 H14A 0.98
C14 H14B 0.98
C14 H14C 0.98
C15 Pt1 2.112(5)
C15 H15A 0.98
C15 H15B 0.98
C15 H15C 0.98
N1 P1 1.705(4)
N1 H1 0.88
N2 Pt1 2.131(4)
P1 Pt1 2.2411(13)
